data_7250557
loop_
_publ_author_name
'Zhang, Guang-yang'
'Sun, Ying'
'Zhang, Zhong'
'Wang, Xiu-li'

_publ_section_title
;
 Modulating central metals in 2D POMOFs for enhanced photocatalytic
 reduction of Cr(vi), oxidation of CEES and decolorization of MB
;
_journal_issue 26
_journal_name_full CrystEngComm
_journal_page_first 4547
_journal_page_last 4554
_journal_paper_doi 10.1039/D5CE00354G
_journal_volume 27
_journal_year 2025
_chemical_formula_moiety 'Mo4 O13, C36 H28 N4 O4 Zn, 2(H2 O)'
_chemical_formula_sum 'C36 H32 Mo4 N4 O19 Zn'
_chemical_formula_weight 1273.78
_space_group_crystal_system triclinic
_space_group_IT_number 2
_space_group_name_Hall '-P 1'
_space_group_name_H-M_alt 'P -1'
_atom_sites_solution_hydrogens mixed
_atom_sites_solution_primary iterative
_audit_block_doi 10.5517/ccdc.csd.cc2mp0n0
_audit_creation_date 2025-05-17
_audit_creation_method
;
Olex2 1.3
(compiled 2020.11.12 svn.r5f609507 for OlexSys, GUI svn.r6408)
;
_audit_update_record
;
2025-05-17 deposited with the CCDC.	2025-05-27 downloaded from the CCDC.
;
_cell_angle_alpha 62.3700(10)
_cell_angle_beta 67.4450(10)
_cell_angle_gamma 70.2130(10)
_cell_formula_units_Z 2
_cell_length_a 12.5568(7)
_cell_length_b 14.1024(8)
_cell_length_c 15.0205(8)
_cell_measurement_reflns_used 9926
_cell_measurement_temperature 296.15
_cell_measurement_theta_max 28.360
_cell_measurement_theta_min 2.672
_cell_volume 2133.9(2)
_computing_cell_refinement 'SAINT V8.18C (?, 2016)'
_computing_data_collection 'APEX3 Ver. 2016.5-0 (Bruker-AXS, 2016)'
_computing_data_reduction 'SAINT V8.18C (?, 2016)'
_computing_molecular_graphics 'Olex2 1.3 (Dolomanov et al., 2009)'
_computing_publication_material 'Olex2 1.3 (Dolomanov et al., 2009)'
_computing_structure_refinement 'SHELXL 2018/3 (Sheldrick, 2015)'
_computing_structure_solution 'olex2.solve 1.3 (Bourhis et al., 2015)'
_diffrn_ambient_temperature 296.15
_diffrn_detector_area_resol_mean 7.9
_diffrn_detector_type 'Bruker APEX II'
_diffrn_measured_fraction_theta_full 0.996
_diffrn_measured_fraction_theta_max 0.985
_diffrn_measurement_device 'three-circle diffractometer'
_diffrn_measurement_device_type 'Bruker APEX-II CCD'
_diffrn_measurement_method '\f and \w scans'
_diffrn_radiation_type MoK\a
_diffrn_radiation_wavelength 0.71073
_diffrn_reflns_av_R_equivalents 0.0136
_diffrn_reflns_av_unetI/netI 0.0275
_diffrn_reflns_Laue_measured_fraction_full 0.996
_diffrn_reflns_Laue_measured_fraction_max 0.985
_diffrn_reflns_limit_h_max 16
_diffrn_reflns_limit_h_min -16
_diffrn_reflns_limit_k_max 18
_diffrn_reflns_limit_k_min -18
_diffrn_reflns_limit_l_max 20
_diffrn_reflns_limit_l_min -15
_diffrn_reflns_number 15625
_diffrn_reflns_point_group_measured_fraction_full 0.996
_diffrn_reflns_point_group_measured_fraction_max 0.985
_diffrn_reflns_theta_full 25.242
_diffrn_reflns_theta_max 28.360
_diffrn_reflns_theta_min 1.590
_diffrn_source_current 30.0
_diffrn_source_power 1.2
_diffrn_source_voltage 40.0
_diffrn_standards_number 0
_exptl_absorpt_coefficient_mu 1.780
_exptl_absorpt_correction_T_max 0.87
_exptl_absorpt_correction_T_min 0.86
_exptl_absorpt_correction_type none
_exptl_absorpt_process_details
;
SADABS-2016/2 (Krause et al., 2015) was used for absorption correction.
;
_exptl_crystal_colour green
_exptl_crystal_colour_primary green
_exptl_crystal_density_diffrn 1.982
_exptl_crystal_density_method 'not measured'
_exptl_crystal_description block
_exptl_crystal_F_000 1252
_exptl_crystal_size_max 0.24
_exptl_crystal_size_mid 0.22
_exptl_crystal_size_min 0.2
_refine_diff_density_max 2.738
_refine_diff_density_min -0.849
_refine_diff_density_rms 0.119
_refine_ls_extinction_method none
_refine_ls_goodness_of_fit_ref 1.048
_refine_ls_hydrogen_treatment constr
_refine_ls_matrix_type full
_refine_ls_number_parameters 583
_refine_ls_number_reflns 10513
_refine_ls_number_restraints 0
_refine_ls_restrained_S_all 1.048
_refine_ls_R_factor_all 0.0384
_refine_ls_R_factor_gt 0.0313
_refine_ls_shift/su_max 0.001
_refine_ls_shift/su_mean 0.000
_refine_ls_structure_factor_coef Fsqd
_refine_ls_weighting_details 'w=1/[\s^2^(Fo^2^)+(0.0506P)^2^+3.0663P] where P=(Fo^2^+2Fc^2^)/3'
_refine_ls_weighting_scheme calc
_refine_ls_wR_factor_gt 0.0901
_refine_ls_wR_factor_ref 0.0946
_reflns_Friedel_coverage 0.000
_reflns_number_gt 9053
_reflns_number_total 10513
_reflns_threshold_expression 'I > 2\s(I)'
_cod_data_source_file d5ce00354g2.cif
_cod_data_source_block 1
_cod_depositor_comments 'Adding full bibliography for 7250556--7250558.cif.'
_cod_database_code 7250557
_shelx_shelxl_version_number 2018/3
_shelx_space_group_comment
;
The symmetry employed for this shelxl refinement is uniquely defined
by the following loop, which should always be used as a source of
symmetry information in preference to the above space-group names.
They are only intended as comments.
;
_shelx_estimated_absorpt_t_max 0.717
_shelx_estimated_absorpt_t_min 0.675
_olex2_refinement_description
;
1. Fixed Uiso
 At 1.2 times of:
  All C(H) groups, All C(H,H) groups
 At 1.5 times of:
  All O(H,H) groups
2.a Free rotating group:
 O1W(H1WA,H1WB), O2W(H2WA,H2WB)
2.b Secondary CH2 refined with riding coordinates:
 C26(H26A,H26B), C8(H8A,H8B)
2.c Aromatic/amide H refined with riding coordinates:
 C4(H4), C24(H24), C33(H33), C28(H28), C3(H3), C10(H10), C25(H25), C27(H27),
 C31(H31), C6(H6), C7(H7), C22(H22), C12(H12), C18(H18), C9(H9), C21(H21),
 C30(H30), C13(H13), C16(H16), C34(H34), C17(H17), C15(H15), C36(H36), C35(H35)
;
_smtbx_masks_void_probe_radius 1.2
_smtbx_masks_void_truncation_radius 1.2
_olex2_submission_special_instructions 'No special instructions were received'

loop_
_space_group_symop_operation_xyz
'x, y, z'
'-x, -y, -z'

loop_
_atom_site_label
_atom_site_type_symbol
_atom_site_fract_x
_atom_site_fract_y
_atom_site_fract_z
_atom_site_U_iso_or_equiv
_atom_site_adp_type
_atom_site_occupancy
_atom_site_site_symmetry_order
_atom_site_calc_flag
_atom_site_refinement_flags_posn
_atom_site_refinement_flags_adp
_atom_site_refinement_flags_occupancy
_atom_site_disorder_assembly
_atom_site_disorder_group
Mo01 Mo 0.45669(2) 0.39702(2) 0.48244(2) 0.02029(7) Uani 1 1 d . . . . .
Mo02 Mo 0.34193(2) 0.69872(2) 0.34078(2) 0.02680(7) Uani 1 1 d . . . . .
Mo03 Mo 0.36915(3) 0.38454(2) 0.75841(2) 0.02815(7) Uani 1 1 d . . . . .
Mo04 Mo 0.21654(2) 0.59778(2) 0.59924(2) 0.02671(7) Uani 1 1 d . . . . .
Zn1 Zn 0.11370(3) 0.87279(3) 0.98174(3) 0.02394(8) Uani 1 1 d . . . . .
O3 O -0.0320(2) 0.8647(2) 0.96163(19) 0.0308(5) Uani 1 1 d . . . . .
O10 O 0.2368(2) 0.61421(18) 0.46010(19) 0.0275(5) Uani 1 1 d . . . . .
O13 O 0.5006(2) 0.71991(18) 0.28312(19) 0.0285(5) Uani 1 1 d . . . . .
O16 O 0.5996(2) 0.34627(19) 0.50430(19) 0.0281(5) Uani 1 1 d . . . . .
O14 O 0.4605(2) 0.51962(18) 0.36865(18) 0.0289(5) Uani 1 1 d . . . . .
O4 O -0.1423(2) 0.9916(2) 1.0249(2) 0.0335(5) Uani 1 1 d . . . . .
O7 O 0.2938(2) 0.5355(2) 0.7070(2) 0.0322(5) Uani 1 1 d . . . . .
O1 O 0.2843(2) 0.7946(2) 0.9768(2) 0.0382(6) Uani 1 1 d . . . . .
O17 O 0.3509(2) 0.42725(19) 0.59071(18) 0.0282(5) Uani 1 1 d . . . . .
O11 O 0.2717(2) 0.8262(2) 0.3375(2) 0.0402(6) Uani 1 1 d . . . . .
O12 O 0.3127(2) 0.6902(2) 0.2434(2) 0.0375(6) Uani 1 1 d . . . . .
N3 N -0.4559(2) 0.9628(2) 0.7260(2) 0.0267(6) Uani 1 1 d . . . . .
O15 O 0.4181(3) 0.3016(2) 0.4665(2) 0.0399(6) Uani 1 1 d . . . . .
O9 O 0.0995(2) 0.5345(2) 0.6599(2) 0.0382(6) Uani 1 1 d . . . . .
O8 O 0.1592(3) 0.7268(2) 0.5958(3) 0.0467(7) Uani 1 1 d . . . . .
O6 O 0.2576(3) 0.3162(3) 0.8137(2) 0.0455(7) Uani 1 1 d . . . . .
N1 N 0.8208(2) 0.5592(2) 0.6937(2) 0.0254(5) Uani 1 1 d . . . . .
O2 O 0.2085(2) 0.6952(3) 0.9488(3) 0.0487(7) Uani 1 1 d . . . . .
N2 N 1.0442(2) 0.8070(2) 0.1499(2) 0.0297(6) Uani 1 1 d . . . A -1
N4 N -0.1716(3) 1.0539(2) 0.1959(2) 0.0288(6) Uani 1 1 d . . . B -1
O5 O 0.3997(3) 0.3814(3) 0.8599(2) 0.0483(7) Uani 1 1 d . . . C -1
C11 C 0.8993(3) 0.6675(3) 0.4806(3) 0.0247(6) Uani 1 1 d . . . A -1
C19 C -0.1266(3) 0.9293(3) 0.9810(2) 0.0227(6) Uani 1 1 d . . . D -1
C4 C 0.6177(3) 0.5963(3) 0.9237(3) 0.0257(6) Uani 1 1 d . . . E -1
H4 H 0.674544 0.586389 0.954360 0.031 Uiso 1 1 calc R U . E -1
C20 C -0.2280(3) 0.9314(3) 0.9498(2) 0.0224(6) Uani 1 1 d . . . D -1
C29 C -0.3481(3) 0.9930(3) 0.5186(3) 0.0264(6) Uani 1 1 d . . . B -1
C14 C 0.9450(3) 0.7209(3) 0.3655(3) 0.0248(6) Uani 1 1 d . . . A -1
C2 C 0.4171(3) 0.6605(2) 0.9139(2) 0.0240(6) Uani 1 1 d . . . E -1
C5 C 0.6478(3) 0.5598(2) 0.8441(2) 0.0242(6) Uani 1 1 d . . . E -1
C24 C -0.4039(3) 1.0296(3) 0.8939(2) 0.0257(6) Uani 1 1 d . . . D -1
H24 H -0.460810 1.092999 0.878712 0.031 Uiso 1 1 calc R U . D -1
C33 C -0.2954(3) 0.9534(3) 0.3579(3) 0.0286(7) Uani 1 1 d . . . B -1
H33 H -0.340297 0.899341 0.394592 0.034 Uiso 1 1 calc R U . B -1
C28 C -0.3821(3) 0.8943(3) 0.5921(3) 0.0292(7) Uani 1 1 d . . . B -1
H28 H -0.369861 0.837863 0.571450 0.035 Uiso 1 1 calc R U . B -1
C3 C 0.5032(3) 0.6475(3) 0.9576(3) 0.0256(6) Uani 1 1 d . . . E -1
H3 H 0.483896 0.673222 1.009873 0.031 Uiso 1 1 calc R U . E -1
C32 C -0.2841(3) 1.0097(3) 0.4082(3) 0.0273(6) Uani 1 1 d . . . B -1
C10 C 0.8926(3) 0.7111(3) 0.5498(3) 0.0311(7) Uani 1 1 d . . . A -1
H10 H 0.914708 0.777601 0.524282 0.037 Uiso 1 1 calc R U . A -1
C23 C -0.4079(3) 0.9406(3) 0.8795(2) 0.0262(6) Uani 1 1 d . . . D -1
C25 C -0.3156(3) 1.0246(2) 0.9309(2) 0.0230(6) Uani 1 1 d . . . D -1
H25 H -0.314991 1.083408 0.942929 0.028 Uiso 1 1 calc R U . D -1
C27 C -0.4334(3) 0.8808(3) 0.6949(3) 0.0306(7) Uani 1 1 d . . . B -1
H27 H -0.453029 0.814028 0.743814 0.037 Uiso 1 1 calc R U . B -1
C31 C -0.4300(3) 1.0606(3) 0.6561(3) 0.0318(7) Uani 1 1 d . . . B -1
H31 H -0.449138 1.117723 0.677792 0.038 Uiso 1 1 calc R U . B -1
C26 C -0.5044(3) 0.9470(3) 0.8387(3) 0.0311(7) Uani 1 1 d . . . D -1
H26A H -0.535330 0.880313 0.878548 0.037 Uiso 1 1 calc R U . D -1
H26B H -0.568220 1.007530 0.846474 0.037 Uiso 1 1 calc R U . D -1
C6 C 0.5612(3) 0.5719(3) 0.8012(3) 0.0291(7) Uani 1 1 d . . . E -1
H6 H 0.580591 0.546515 0.748702 0.035 Uiso 1 1 calc R U . E -1
C7 C 0.4469(3) 0.6211(3) 0.8360(3) 0.0292(7) Uani 1 1 d . . . E -1
H7 H 0.389493 0.627988 0.807419 0.035 Uiso 1 1 calc R U . E -1
C1 C 0.2943(3) 0.7187(3) 0.9495(3) 0.0319(7) Uani 1 1 d . . . E -1
C22 C -0.3220(3) 0.8469(3) 0.9012(3) 0.0353(8) Uani 1 1 d . . . D -1
H22 H -0.325221 0.786798 0.892658 0.042 Uiso 1 1 calc R U . D -1
C12 C 0.8653(3) 0.5674(3) 0.5231(3) 0.0279(6) Uani 1 1 d . . . A -1
H12 H 0.868865 0.536022 0.479280 0.034 Uiso 1 1 calc R U . A -1
C18 C 0.9119(3) 0.7007(3) 0.2990(3) 0.0325(7) Uani 1 1 d . . . A -1
H18 H 0.855355 0.658505 0.325563 0.039 Uiso 1 1 calc R U . A -1
C9 C 0.8532(3) 0.6555(3) 0.6553(3) 0.0317(7) Uani 1 1 d . . . A -1
H9 H 0.848958 0.684749 0.701084 0.038 Uiso 1 1 calc R U . A -1
C21 C -0.2311(3) 0.8417(3) 0.9355(3) 0.0333(8) Uani 1 1 d . . . D -1
H21 H -0.173066 0.778998 0.948730 0.040 Uiso 1 1 calc R U . D -1
C30 C -0.3755(3) 1.0770(3) 0.5525(3) 0.0332(7) Uani 1 1 d . . . B -1
H30 H -0.356936 1.144668 0.505045 0.040 Uiso 1 1 calc R U . B -1
C13 C 0.8267(3) 0.5151(3) 0.6293(3) 0.0278(6) Uani 1 1 d . . . A -1
H13 H 0.804417 0.448325 0.656931 0.033 Uiso 1 1 calc R U . A -1
C16 C 1.0725(3) 0.8287(3) 0.2148(3) 0.0325(7) Uani 1 1 d . . . A -1
H16 H 1.127032 0.873279 0.186142 0.039 Uiso 1 1 calc R U . A -1
C34 C -0.2391(3) 0.9787(3) 0.2529(3) 0.0285(7) Uani 1 1 d . . . B -1
H34 H -0.248724 0.941276 0.220131 0.034 Uiso 1 1 calc R U . B -1
C8 C 0.7730(3) 0.5030(3) 0.8086(3) 0.0307(7) Uani 1 1 d . . . E -1
H8A H 0.821560 0.504110 0.844975 0.037 Uiso 1 1 calc R U . E -1
H8B H 0.774489 0.427421 0.825319 0.037 Uiso 1 1 calc R U . E -1
C17 C 0.9637(3) 0.7437(3) 0.1927(3) 0.0327(7) Uani 1 1 d . . . A -1
H17 H 0.942073 0.728256 0.148895 0.039 Uiso 1 1 calc R U . A -1
C15 C 1.0260(3) 0.7891(3) 0.3212(3) 0.0303(7) Uani 1 1 d . . . A -1
H15 H 1.048020 0.807329 0.362940 0.036 Uiso 1 1 calc R U . A -1
C36 C -0.2096(4) 1.0850(3) 0.3498(3) 0.0393(9) Uani 1 1 d . . . B -1
H36 H -0.196496 1.121869 0.381240 0.047 Uiso 1 1 calc R U . B -1
C35 C -0.1556(4) 1.1044(3) 0.2457(3) 0.0388(8) Uani 1 1 d . . . B -1
H35 H -0.105927 1.154554 0.208162 0.047 Uiso 1 1 calc R U . B -1
O1W O 0.1418(5) 0.5708(7) 0.8958(6) 0.127(3) Uani 1 1 d G . . F -1
H1WA H 0.156181 0.624441 0.897804 0.191 Uiso 1 1 d G U . F -1
H1WB H 0.192965 0.554654 0.845618 0.191 Uiso 1 1 d G U . F -1
O2W O -0.0919(6) 0.6050(7) 0.8934(9) 0.158(3) Uani 1 1 d G . . G -1
H2WA H -0.059605 0.612431 0.929562 0.237 Uiso 1 1 d G U . G -1
H2WB H -0.051751 0.546356 0.884453 0.237 Uiso 1 1 d G U . G -1

loop_
_atom_site_aniso_label
_atom_site_aniso_U_11
_atom_site_aniso_U_22
_atom_site_aniso_U_33
_atom_site_aniso_U_23
_atom_site_aniso_U_13
_atom_site_aniso_U_12
Mo01 0.02453(13) 0.01854(12) 0.02167(13) -0.00835(10) -0.00911(10) -0.00454(9)
Mo02 0.02738(14) 0.02134(13) 0.03011(15) -0.00287(11) -0.01380(12) -0.00626(10)
Mo03 0.02915(15) 0.03576(15) 0.02178(14) -0.01013(12) -0.00893(11) -0.00800(11)
Mo04 0.02466(14) 0.02660(14) 0.03023(15) -0.01366(11) -0.00759(11) -0.00246(10)
Zn1 0.02061(17) 0.02913(18) 0.02455(19) -0.01310(15) -0.00625(14) -0.00357(14)
O3 0.0243(11) 0.0434(14) 0.0309(13) -0.0208(11) -0.0068(10) -0.0055(10)
O10 0.0285(12) 0.0251(11) 0.0301(12) -0.0065(9) -0.0130(10) -0.0068(9)
O13 0.0292(12) 0.0252(11) 0.0288(12) -0.0038(9) -0.0109(10) -0.0086(9)
O16 0.0266(11) 0.0285(11) 0.0294(12) -0.0103(10) -0.0104(10) -0.0036(9)
O14 0.0349(13) 0.0245(11) 0.0244(11) -0.0072(9) -0.0112(10) -0.0019(9)
O4 0.0443(14) 0.0332(12) 0.0334(13) -0.0160(11) -0.0154(12) -0.0096(11)
O7 0.0315(12) 0.0396(13) 0.0304(13) -0.0190(11) -0.0070(10) -0.0059(10)
O1 0.0347(14) 0.0380(14) 0.0370(14) -0.0208(12) -0.0090(12) 0.0070(11)
O17 0.0299(12) 0.0302(11) 0.0225(11) -0.0084(9) -0.0090(10) -0.0042(9)
O11 0.0349(14) 0.0252(12) 0.0539(17) -0.0083(12) -0.0152(13) -0.0046(10)
O12 0.0401(14) 0.0403(14) 0.0325(14) -0.0046(11) -0.0177(12) -0.0131(11)
N3 0.0283(14) 0.0346(14) 0.0205(13) -0.0092(11) -0.0074(11) -0.0112(11)
O15 0.0485(16) 0.0357(13) 0.0506(17) -0.0217(13) -0.0164(14) -0.0149(12)
O9 0.0299(13) 0.0406(14) 0.0405(15) -0.0133(12) -0.0061(12) -0.0098(11)
O8 0.0449(16) 0.0363(14) 0.0596(19) -0.0265(14) -0.0110(15) -0.0009(12)
O6 0.0409(15) 0.0609(18) 0.0320(14) -0.0086(13) -0.0066(12) -0.0241(14)
N1 0.0188(12) 0.0293(13) 0.0214(13) -0.0096(11) -0.0006(10) -0.0028(10)
O2 0.0263(13) 0.0614(19) 0.0579(19) -0.0280(16) -0.0071(13) -0.0058(13)
N2 0.0243(13) 0.0332(14) 0.0272(14) -0.0077(12) -0.0067(12) -0.0065(11)
N4 0.0315(15) 0.0359(15) 0.0228(13) -0.0133(12) -0.0070(12) -0.0085(12)
O5 0.0555(18) 0.066(2) 0.0334(15) -0.0204(14) -0.0184(14) -0.0140(15)
C11 0.0184(14) 0.0268(15) 0.0258(16) -0.0102(13) -0.0042(12) -0.0028(11)
C19 0.0264(15) 0.0271(14) 0.0153(13) -0.0060(11) -0.0041(12) -0.0110(12)
C4 0.0261(15) 0.0285(15) 0.0235(15) -0.0096(13) -0.0090(13) -0.0045(12)
C20 0.0248(15) 0.0283(15) 0.0174(13) -0.0095(12) -0.0039(12) -0.0102(12)
C29 0.0294(16) 0.0284(15) 0.0219(15) -0.0090(13) -0.0087(13) -0.0055(12)
C14 0.0190(14) 0.0249(14) 0.0260(16) -0.0071(12) -0.0059(12) -0.0033(11)
C2 0.0236(15) 0.0210(14) 0.0209(14) -0.0051(11) -0.0027(12) -0.0050(11)
C5 0.0231(15) 0.0227(14) 0.0202(14) -0.0065(12) -0.0024(12) -0.0037(11)
C24 0.0233(15) 0.0303(16) 0.0203(14) -0.0084(12) -0.0031(12) -0.0069(12)
C33 0.0295(16) 0.0309(16) 0.0284(17) -0.0133(14) -0.0065(14) -0.0081(13)
C28 0.0355(18) 0.0260(15) 0.0280(16) -0.0118(13) -0.0067(14) -0.0086(13)
C3 0.0307(16) 0.0241(14) 0.0214(15) -0.0108(12) -0.0053(13) -0.0035(12)
C32 0.0323(17) 0.0283(15) 0.0212(15) -0.0081(12) -0.0086(13) -0.0064(13)
C10 0.0323(17) 0.0303(16) 0.0306(17) -0.0124(14) -0.0020(14) -0.0127(13)
C23 0.0270(16) 0.0365(17) 0.0180(14) -0.0105(13) -0.0033(12) -0.0129(13)
C25 0.0236(14) 0.0250(14) 0.0211(14) -0.0107(12) -0.0017(12) -0.0082(11)
C27 0.0385(19) 0.0278(16) 0.0253(16) -0.0057(13) -0.0095(15) -0.0119(14)
C31 0.0413(19) 0.0310(17) 0.0284(17) -0.0141(14) -0.0060(15) -0.0133(14)
C26 0.0271(16) 0.049(2) 0.0213(15) -0.0138(15) -0.0055(13) -0.0132(14)
C6 0.0297(17) 0.0366(17) 0.0221(15) -0.0148(14) -0.0054(13) -0.0045(13)
C7 0.0259(16) 0.0369(17) 0.0282(17) -0.0139(14) -0.0085(14) -0.0069(13)
C1 0.0265(16) 0.0340(17) 0.0206(15) -0.0048(13) -0.0028(13) -0.0016(13)
C22 0.040(2) 0.0334(18) 0.047(2) -0.0207(16) -0.0176(17) -0.0092(15)
C12 0.0279(16) 0.0307(16) 0.0244(16) -0.0109(13) -0.0022(13) -0.0100(13)
C18 0.0345(18) 0.0328(17) 0.0295(17) -0.0057(14) -0.0086(15) -0.0151(14)
C9 0.0325(17) 0.0357(18) 0.0320(18) -0.0192(15) -0.0035(15) -0.0097(14)
C21 0.0371(19) 0.0269(16) 0.046(2) -0.0192(15) -0.0220(17) 0.0017(13)
C30 0.049(2) 0.0256(16) 0.0239(16) -0.0076(13) -0.0057(15) -0.0140(14)
C13 0.0239(15) 0.0263(15) 0.0283(17) -0.0096(13) -0.0019(13) -0.0065(12)
C16 0.0251(16) 0.0414(19) 0.0280(17) -0.0063(15) -0.0062(14) -0.0143(14)
C34 0.0295(16) 0.0336(16) 0.0289(17) -0.0168(14) -0.0097(14) -0.0046(13)
C8 0.0261(16) 0.0323(17) 0.0226(16) -0.0078(13) -0.0034(13) -0.0008(13)
C17 0.0372(19) 0.0346(17) 0.0289(17) -0.0094(14) -0.0113(15) -0.0116(14)
C15 0.0271(16) 0.0364(17) 0.0300(17) -0.0090(14) -0.0087(14) -0.0135(14)
C36 0.057(2) 0.046(2) 0.0266(18) -0.0165(16) -0.0053(17) -0.0272(18)
C35 0.051(2) 0.047(2) 0.0258(17) -0.0141(16) -0.0047(16) -0.0248(18)
O1W 0.075(3) 0.213(7) 0.160(6) -0.152(6) 0.038(3) -0.068(4)
O2W 0.085(4) 0.212(8) 0.264(10) -0.182(8) -0.042(5) -0.006(4)

loop_
_atom_type_symbol
_atom_type_description
_atom_type_scat_dispersion_real
_atom_type_scat_dispersion_imag
_atom_type_scat_source
C C 0.0033 0.0016 'International Tables Vol C Tables 4.2.6.8 and 6.1.1.4'
H H 0.0000 0.0000 'International Tables Vol C Tables 4.2.6.8 and 6.1.1.4'
Mo Mo -1.6832 0.6857 'International Tables Vol C Tables 4.2.6.8 and 6.1.1.4'
N N 0.0061 0.0033 'International Tables Vol C Tables 4.2.6.8 and 6.1.1.4'
O O 0.0106 0.0060 'International Tables Vol C Tables 4.2.6.8 and 6.1.1.4'
Zn Zn 0.2839 1.4301 'International Tables Vol C Tables 4.2.6.8 and 6.1.1.4'

loop_
_geom_angle_atom_site_label_1
_geom_angle_atom_site_label_2
_geom_angle_atom_site_label_3
_geom_angle
_geom_angle_site_symmetry_1
_geom_angle_site_symmetry_3
_geom_angle_publ_flag
O14 Mo01 O16 108.55(11) . . ?
O14 Mo01 O17 108.52(11) . . ?
O17 Mo01 O16 110.06(11) . . ?
O15 Mo01 O16 109.76(12) . . ?
O15 Mo01 O14 110.34(13) . . ?
O15 Mo01 O17 109.58(13) . . ?
O10 Mo02 O13 143.74(10) . . ?
O10 Mo02 O16 71.79(9) . 2_666 ?
O10 Mo02 O14 79.86(9) . . ?
O13 Mo02 O16 77.45(9) . 2_666 ?
O13 Mo02 O14 74.85(9) . . ?
O14 Mo02 O16 76.96(8) . 2_666 ?
O11 Mo02 O10 100.20(12) . . ?
O11 Mo02 O13 99.34(11) . . ?
O11 Mo02 O16 91.55(11) . 2_666 ?
O11 Mo02 O14 167.95(11) . . ?
O11 Mo02 O12 104.49(14) . . ?
O12 Mo02 O10 100.56(11) . . ?
O12 Mo02 O13 103.70(12) . . ?
O12 Mo02 O16 163.38(11) . 2_666 ?
O12 Mo02 O14 87.27(11) . . ?
O13 Mo03 O7 141.87(11) 2_666 . ?
O13 Mo03 O17 80.21(9) 2_666 . ?
O7 Mo03 O17 72.70(9) . . ?
O6 Mo03 O13 101.69(13) . 2_666 ?
O6 Mo03 O7 104.05(13) . . ?
O6 Mo03 O17 88.91(11) . . ?
O5 Mo03 O13 101.38(13) . 2_666 ?
O5 Mo03 O7 98.67(13) . . ?
O5 Mo03 O17 165.42(13) . . ?
O5 Mo03 O6 104.80(15) . . ?
O10 Mo04 O16 73.02(9) . 2_666 ?
O10 Mo04 O17 77.49(9) . . ?
O16 Mo04 O17 76.84(8) 2_666 . ?
O7 Mo04 O10 143.37(10) . . ?
O7 Mo04 O16 81.40(10) . 2_666 ?
O7 Mo04 O17 71.36(9) . . ?
O9 Mo04 O10 97.89(12) . . ?
O9 Mo04 O16 165.96(11) . 2_666 ?
O9 Mo04 O7 101.34(12) . . ?
O9 Mo04 O17 90.90(11) . . ?
O8 Mo04 O10 103.31(13) . . ?
O8 Mo04 O16 88.09(12) . 2_666 ?
O8 Mo04 O7 101.55(13) . . ?
O8 Mo04 O17 164.04(12) . . ?
O8 Mo04 O9 104.67(14) . . ?
O3 Zn1 O4 124.19(10) . 2_577 ?
O3 Zn1 O1 141.41(11) . . ?
O4 Zn1 O1 92.57(11) 2_577 . ?
C19 O3 Zn1 119.8(2) . . ?
Mo02 O10 Mo04 122.86(12) . . ?
Mo02 O13 Mo03 123.41(12) . 2_666 ?
Mo01 O16 Mo02 129.70(12) . 2_666 ?
Mo01 O16 Mo04 131.66(12) . 2_666 ?
Mo04 O16 Mo02 87.98(7) 2_666 2_666 ?
Mo01 O14 Mo02 131.34(13) . . ?
C19 O4 Zn1 149.2(2) . 2_577 ?
Mo04 O7 Mo03 123.39(12) . . ?
C1 O1 Zn1 102.5(2) . . ?
Mo01 O17 Mo03 129.98(12) . . ?
Mo01 O17 Mo04 130.91(12) . . ?
Mo03 O17 Mo04 88.31(8) . . ?
C27 N3 C26 121.6(3) . . ?
C31 N3 C27 120.3(3) . . ?
C31 N3 C26 118.0(3) . . ?
C9 N1 C8 119.9(3) . . ?
C13 N1 C9 120.6(3) . . ?
C13 N1 C8 119.5(3) . . ?
C16 N2 C17 117.1(3) . . ?
C34 N4 C35 117.3(3) . . ?
C10 C11 C14 122.8(3) . . ?
C12 C11 C14 119.5(3) . . ?
C12 C11 C10 117.7(3) . . ?
O3 C19 C20 117.6(3) . . ?
O4 C19 O3 124.4(3) . . ?
O4 C19 C20 118.0(3) . . ?
C5 C4 H4 119.9 . . ?
C3 C4 H4 119.9 . . ?
C3 C4 C5 120.2(3) . . ?
C25 C20 C19 119.9(3) . . ?
C25 C20 C21 120.2(3) . . ?
C21 C20 C19 119.9(3) . . ?
C28 C29 C32 122.5(3) . . ?
C30 C29 C28 117.5(3) . . ?
C30 C29 C32 119.9(3) . . ?
C18 C14 C11 120.5(3) . . ?
C18 C14 C15 118.0(3) . . ?
C15 C14 C11 121.4(3) . . ?
C3 C2 C7 119.3(3) . . ?
C3 C2 C1 119.6(3) . . ?
C7 C2 C1 121.1(3) . . ?
C4 C5 C6 119.4(3) . . ?
C4 C5 C8 119.6(3) . . ?
C6 C5 C8 121.0(3) . . ?
C23 C24 H24 119.8 . . ?
C23 C24 C25 120.4(3) . . ?
C25 C24 H24 119.8 . . ?
C32 C33 H33 120.4 . . ?
C34 C33 H33 120.4 . . ?
C34 C33 C32 119.2(3) . . ?
C29 C28 H28 120.0 . . ?
C27 C28 C29 120.0(3) . . ?
C27 C28 H28 120.0 . . ?
C4 C3 C2 120.3(3) . . ?
C4 C3 H3 119.8 . . ?
C2 C3 H3 119.8 . . ?
C33 C32 C29 122.6(3) . . ?
C33 C32 C36 117.3(3) . . ?
C36 C32 C29 120.2(3) . . ?
C11 C10 H10 120.1 . . ?
C9 C10 C11 119.8(3) . . ?
C9 C10 H10 120.1 . . ?
C24 C23 C26 120.0(3) . . ?
C22 C23 C24 119.5(3) . . ?
C22 C23 C26 120.5(3) . . ?
C20 C25 H25 120.1 . . ?
C24 C25 C20 119.8(3) . . ?
C24 C25 H25 120.1 . . ?
N3 C27 C28 121.0(3) . . ?
N3 C27 H27 119.5 . . ?
C28 C27 H27 119.5 . . ?
N3 C31 H31 119.7 . . ?
N3 C31 C30 120.6(3) . . ?
C30 C31 H31 119.7 . . ?
N3 C26 C23 109.5(3) . . ?
N3 C26 H26A 109.8 . . ?
N3 C26 H26B 109.8 . . ?
C23 C26 H26A 109.8 . . ?
C23 C26 H26B 109.8 . . ?
H26A C26 H26B 108.2 . . ?
C5 C6 H6 119.7 . . ?
C7 C6 C5 120.5(3) . . ?
C7 C6 H6 119.7 . . ?
C2 C7 H7 119.9 . . ?
C6 C7 C2 120.3(3) . . ?
C6 C7 H7 119.9 . . ?
O1 C1 C2 116.6(3) . . ?
O2 C1 O1 122.3(3) . . ?
O2 C1 C2 121.1(3) . . ?
C23 C22 H22 119.6 . . ?
C23 C22 C21 120.8(3) . . ?
C21 C22 H22 119.6 . . ?
C11 C12 H12 119.9 . . ?
C13 C12 C11 120.2(3) . . ?
C13 C12 H12 119.9 . . ?
C14 C18 H18 120.3 . . ?
C17 C18 C14 119.3(3) . . ?
C17 C18 H18 120.3 . . ?
N1 C9 C10 121.0(3) . . ?
N1 C9 H9 119.5 . . ?
C10 C9 H9 119.5 . . ?
C20 C21 H21 120.3 . . ?
C22 C21 C20 119.3(3) . . ?
C22 C21 H21 120.3 . . ?
C29 C30 H30 119.8 . . ?
C31 C30 C29 120.4(3) . . ?
C31 C30 H30 119.8 . . ?
N1 C13 C12 120.8(3) . . ?
N1 C13 H13 119.6 . . ?
C12 C13 H13 119.6 . . ?
N2 C16 H16 118.0 . . ?
N2 C16 C15 124.1(3) . . ?
C15 C16 H16 118.0 . . ?
N4 C34 C33 123.6(3) . . ?
N4 C34 H34 118.2 . . ?
C33 C34 H34 118.2 . . ?
N1 C8 C5 109.9(3) . . ?
N1 C8 H8A 109.7 . . ?
N1 C8 H8B 109.7 . . ?
C5 C8 H8A 109.7 . . ?
C5 C8 H8B 109.7 . . ?
H8A C8 H8B 108.2 . . ?
N2 C17 C18 122.8(3) . . ?
N2 C17 H17 118.6 . . ?
C18 C17 H17 118.6 . . ?
C14 C15 H15 120.7 . . ?
C16 C15 C14 118.6(3) . . ?
C16 C15 H15 120.7 . . ?
C32 C36 H36 120.1 . . ?
C35 C36 C32 119.8(3) . . ?
C35 C36 H36 120.1 . . ?
N4 C35 C36 122.8(4) . . ?
N4 C35 H35 118.6 . . ?
C36 C35 H35 118.6 . . ?
H1WA O1W H1WB 109.5 . . ?
H2WA O2W H2WB 104.6 . . ?

loop_
_geom_bond_atom_site_label_1
_geom_bond_atom_site_label_2
_geom_bond_distance
_geom_bond_site_symmetry_2
_geom_bond_publ_flag
Mo01 O16 1.791(2) . ?
Mo01 O14 1.779(2) . ?
Mo01 O17 1.787(2) . ?
Mo01 O15 1.713(2) . ?
Mo02 O10 1.909(2) . ?
Mo02 O13 1.910(2) . ?
Mo02 O16 2.446(2) 2_666 ?
Mo02 O14 2.392(2) . ?
Mo02 O11 1.700(3) . ?
Mo02 O12 1.702(3) . ?
Mo03 O13 1.916(2) 2_666 ?
Mo03 O7 1.923(3) . ?
Mo03 O17 2.388(2) . ?
Mo03 O6 1.691(3) . ?
Mo03 O5 1.688(3) . ?
Mo04 O10 1.915(2) . ?
Mo04 O16 2.390(2) 2_666 ?
Mo04 O7 1.908(2) . ?
Mo04 O17 2.453(2) . ?
Mo04 O9 1.701(3) . ?
Mo04 O8 1.699(3) . ?
Zn1 O3 2.012(2) . ?
Zn1 O4 2.014(2) 2_577 ?
Zn1 O1 2.041(3) . ?
O3 C19 1.255(4) . ?
O4 C19 1.251(4) . ?
O1 C1 1.268(5) . ?
N3 C27 1.347(4) . ?
N3 C31 1.345(4) . ?
N3 C26 1.496(4) . ?
N1 C9 1.346(4) . ?
N1 C13 1.341(4) . ?
N1 C8 1.492(4) . ?
O2 C1 1.235(5) . ?
N2 C16 1.336(5) . ?
N2 C17 1.346(5) . ?
N4 C34 1.337(5) . ?
N4 C35 1.347(4) . ?
C11 C14 1.486(5) . ?
C11 C10 1.399(5) . ?
C11 C12 1.394(5) . ?
C19 C20 1.504(4) . ?
C4 H4 0.9300 . ?
C4 C5 1.389(4) . ?
C4 C3 1.388(4) . ?
C20 C25 1.391(4) . ?
C20 C21 1.393(4) . ?
C29 C28 1.397(5) . ?
C29 C32 1.481(5) . ?
C29 C30 1.390(5) . ?
C14 C18 1.385(5) . ?
C14 C15 1.397(4) . ?
C2 C3 1.390(4) . ?
C2 C7 1.394(5) . ?
C2 C1 1.501(4) . ?
C5 C6 1.392(5) . ?
C5 C8 1.516(4) . ?
C24 H24 0.9300 . ?
C24 C23 1.388(5) . ?
C24 C25 1.388(4) . ?
C33 H33 0.9300 . ?
C33 C32 1.391(4) . ?
C33 C34 1.381(5) . ?
C28 H28 0.9300 . ?
C28 C27 1.371(5) . ?
C3 H3 0.9300 . ?
C32 C36 1.397(5) . ?
C10 H10 0.9300 . ?
C10 C9 1.372(5) . ?
C23 C26 1.516(4) . ?
C23 C22 1.386(5) . ?
C25 H25 0.9300 . ?
C27 H27 0.9300 . ?
C31 H31 0.9300 . ?
C31 C30 1.378(5) . ?
C26 H26A 0.9700 . ?
C26 H26B 0.9700 . ?
C6 H6 0.9300 . ?
C6 C7 1.379(5) . ?
C7 H7 0.9300 . ?
C22 H22 0.9300 . ?
C22 C21 1.390(5) . ?
C12 H12 0.9300 . ?
C12 C13 1.372(5) . ?
C18 H18 0.9300 . ?
C18 C17 1.384(5) . ?
C9 H9 0.9300 . ?
C21 H21 0.9300 . ?
C30 H30 0.9300 . ?
C13 H13 0.9300 . ?
C16 H16 0.9300 . ?
C16 C15 1.373(5) . ?
C34 H34 0.9300 . ?
C8 H8A 0.9700 . ?
C8 H8B 0.9700 . ?
C17 H17 0.9300 . ?
C15 H15 0.9300 . ?
C36 H36 0.9300 . ?
C36 C35 1.377(5) . ?
C35 H35 0.9300 . ?
O1W H1WA 0.8501 . ?
O1W H1WB 0.8498 . ?
O2W H2WA 0.8491 . ?
O2W H2WB 0.8514 . ?

loop_
_geom_torsion_atom_site_label_1
_geom_torsion_atom_site_label_2
_geom_torsion_atom_site_label_3
_geom_torsion_atom_site_label_4
_geom_torsion
_geom_torsion_site_symmetry_1
_geom_torsion_site_symmetry_2
_geom_torsion_site_symmetry_3
_geom_torsion_site_symmetry_4
_geom_torsion_publ_flag
Zn1 O3 C19 O4 -9.2(4) . . . . ?
Zn1 O3 C19 C20 171.1(2) . . . . ?
Zn1 O4 C19 O3 73.8(6) 2_577 . . . ?
Zn1 O4 C19 C20 -106.5(4) 2_577 . . . ?
Zn1 O1 C1 O2 -11.7(4) . . . . ?
Zn1 O1 C1 C2 166.1(2) . . . . ?
O3 C19 C20 C25 -155.0(3) . . . . ?
O3 C19 C20 C21 22.2(5) . . . . ?
O16 Mo01 O14 Mo02 -125.59(15) . . . . ?
O16 Mo01 O17 Mo03 -10.54(19) . . . . ?
O16 Mo01 O17 Mo04 121.97(15) . . . . ?
O14 Mo01 O16 Mo02 124.67(15) . . . 2_666 ?
O14 Mo01 O16 Mo04 -7.98(18) . . . 2_666 ?
O14 Mo01 O17 Mo03 -129.19(15) . . . . ?
O14 Mo01 O17 Mo04 3.31(18) . . . . ?
O4 C19 C20 C25 25.3(4) . . . . ?
O4 C19 C20 C21 -157.5(3) . . . . ?
O17 Mo01 O16 Mo02 6.03(18) . . . 2_666 ?
O17 Mo01 O16 Mo04 -126.62(15) . . . 2_666 ?
O17 Mo01 O14 Mo02 -5.99(19) . . . . ?
N3 C31 C30 C29 1.0(6) . . . . ?
O15 Mo01 O16 Mo02 -114.66(16) . . . 2_666 ?
O15 Mo01 O16 Mo04 112.69(17) . . . 2_666 ?
O15 Mo01 O14 Mo02 114.09(17) . . . . ?
O15 Mo01 O17 Mo03 110.25(17) . . . . ?
O15 Mo01 O17 Mo04 -117.24(16) . . . . ?
N2 C16 C15 C14 0.7(6) . . . . ?
C11 C14 C18 C17 -174.3(3) . . . . ?
C11 C14 C15 C16 174.5(3) . . . . ?
C11 C10 C9 N1 0.0(5) . . . . ?
C11 C12 C13 N1 0.1(5) . . . . ?
C19 C20 C25 C24 174.8(3) . . . . ?
C19 C20 C21 C22 -176.6(3) . . . . ?
C4 C5 C6 C7 1.0(5) . . . . ?
C4 C5 C8 N1 -125.3(3) . . . . ?
C29 C28 C27 N3 2.5(5) . . . . ?
C29 C32 C36 C35 -176.4(4) . . . . ?
C14 C11 C10 C9 -177.7(3) . . . . ?
C14 C11 C12 C13 177.8(3) . . . . ?
C14 C18 C17 N2 -1.4(6) . . . . ?
C5 C4 C3 C2 1.4(5) . . . . ?
C5 C6 C7 C2 0.7(5) . . . . ?
C24 C23 C26 N3 103.3(4) . . . . ?
C24 C23 C22 C21 -1.0(6) . . . . ?
C33 C32 C36 C35 3.1(6) . . . . ?
C28 C29 C32 C33 28.1(5) . . . . ?
C28 C29 C32 C36 -152.5(4) . . . . ?
C28 C29 C30 C31 2.5(5) . . . . ?
C3 C4 C5 C6 -2.1(5) . . . . ?
C3 C4 C5 C8 -179.4(3) . . . . ?
C3 C2 C7 C6 -1.4(5) . . . . ?
C3 C2 C1 O1 32.5(5) . . . . ?
C3 C2 C1 O2 -149.7(4) . . . . ?
C32 C29 C28 C27 175.2(3) . . . . ?
C32 C29 C30 C31 -176.9(3) . . . . ?
C32 C33 C34 N4 1.2(5) . . . . ?
C32 C36 C35 N4 0.3(7) . . . . ?
C10 C11 C14 C18 -156.0(3) . . . . ?
C10 C11 C14 C15 26.7(5) . . . . ?
C10 C11 C12 C13 0.2(5) . . . . ?
C23 C24 C25 C20 2.5(5) . . . . ?
C23 C22 C21 C20 1.1(6) . . . . ?
C25 C20 C21 C22 0.6(5) . . . . ?
C25 C24 C23 C26 -179.7(3) . . . . ?
C25 C24 C23 C22 -0.8(5) . . . . ?
C27 N3 C31 C30 -2.9(5) . . . . ?
C27 N3 C26 C23 105.1(4) . . . . ?
C31 N3 C27 C28 1.2(5) . . . . ?
C31 N3 C26 C23 -72.0(4) . . . . ?
C26 N3 C27 C28 -175.9(3) . . . . ?
C26 N3 C31 C30 174.2(3) . . . . ?
C26 C23 C22 C21 177.9(4) . . . . ?
C6 C5 C8 N1 57.5(4) . . . . ?
C7 C2 C3 C4 0.4(5) . . . . ?
C7 C2 C1 O1 -146.3(3) . . . . ?
C7 C2 C1 O2 31.6(5) . . . . ?
C1 C2 C3 C4 -178.4(3) . . . . ?
C1 C2 C7 C6 177.3(3) . . . . ?
C22 C23 C26 N3 -75.6(4) . . . . ?
C12 C11 C14 C18 26.5(5) . . . . ?
C12 C11 C14 C15 -150.7(3) . . . . ?
C12 C11 C10 C9 -0.2(5) . . . . ?
C18 C14 C15 C16 -2.8(5) . . . . ?
C9 N1 C13 C12 -0.4(5) . . . . ?
C9 N1 C8 C5 75.2(4) . . . . ?
C21 C20 C25 C24 -2.4(5) . . . . ?
C30 C29 C28 C27 -4.2(5) . . . . ?
C30 C29 C32 C33 -152.5(3) . . . . ?
C30 C29 C32 C36 27.0(5) . . . . ?
C13 N1 C9 C10 0.3(5) . . . . ?
C13 N1 C8 C5 -102.3(3) . . . . ?
C16 N2 C17 C18 -0.7(5) . . . . ?
C34 N4 C35 C36 -3.0(6) . . . . ?
C34 C33 C32 C29 175.7(3) . . . . ?
C34 C33 C32 C36 -3.8(5) . . . . ?
C8 N1 C9 C10 -177.1(3) . . . . ?
C8 N1 C13 C12 177.1(3) . . . . ?
C8 C5 C6 C7 178.3(3) . . . . ?
C17 N2 C16 C15 1.0(5) . . . . ?
C15 C14 C18 C17 3.1(5) . . . . ?
C35 N4 C34 C33 2.2(5) . . . . ?

loop_
_smtbx_masks_void_nr
_smtbx_masks_void_average_x
_smtbx_masks_void_average_y
_smtbx_masks_void_average_z
_smtbx_masks_void_volume
_smtbx_masks_void_count_electrons
_smtbx_masks_void_content
1 0.099 0.167 0.291 26.8 9.1 ?
2 0.028 0.370 -0.057 13.0 0.2 ?
3 -0.028 0.630 0.057 13.0 0.2 ?
4 -0.099 0.833 0.709 26.8 9.4 ?
